data_4301574
loop_
_publ_author_name
'Jinkui Tang'
'Jos\'e S\'anchez Costa'
'Simon Smulders'
'G\'abor Moln\'ar'
'Azzedine Bousseksou'
'Simon J. Teat'
'Yangguang Li'
'Gerard A. van Albada'
'Patrick Gamez'
'Jan Reedijk'

_publ_section_title
;
Two-Step Spin-Transition Iron(III) Compound with a Wide [High Spin-Low
Spin] Plateau
;
_journal_name_full 'Inorganic Chemistry'
_journal_page_first 2128
_journal_page_last 2135
_journal_paper_doi 10.1021/ic801973x
_journal_volume 48
_journal_year 2009
_chemical_formula_sum 'C26.5 H27 Cl Fe N6 O9'
_chemical_formula_weight 664.84
_chemical_name_systematic
;
 ?
;
_space_group_IT_number 2
_symmetry_cell_setting triclinic
_symmetry_space_group_name_Hall '-P 1'
_symmetry_space_group_name_H-M 'P -1'
_atom_sites_solution_hydrogens mixed
_atom_sites_solution_primary direct
_atom_sites_solution_secondary difmap
_audit_creation_method SHELXL-97
_cell_angle_alpha 95.397(2)
_cell_angle_beta 99.435(2)
_cell_angle_gamma 91.806(2)
_cell_formula_units_Z 4
_cell_length_a 12.932(2)
_cell_length_b 15.096(2)
_cell_length_c 15.345(2)
_cell_measurement_reflns_used 4314
_cell_measurement_temperature 150(2)
_cell_measurement_theta_max 26.26
_cell_measurement_theta_min 2.75
_cell_volume 2938.7(7)
_computing_cell_refinement 'Bruker SAINT v7.34a'
_computing_data_collection 'Bruker APEX 2'
_computing_data_reduction 'Bruker SAINT v7.34a'
_computing_molecular_graphics 'Bruker SHELXTL'
_computing_publication_material 'Bruker SHELXTL & local programs'
_computing_structure_refinement 'Bruker SHELXTL'
_computing_structure_solution SIR97
_diffrn_ambient_temperature 150(2)
_diffrn_measured_fraction_theta_full 0.994
_diffrn_measured_fraction_theta_max 0.994
_diffrn_measurement_device_type 'Bruker APEX II CCD diffractometer'
_diffrn_measurement_method '\w rotation with narrow frames'
_diffrn_radiation_monochromator 'silicon 111'
_diffrn_radiation_source 'Advanced Light Source station 11.3.1'
_diffrn_radiation_type synchrotron
_diffrn_radiation_wavelength 0.77490
_diffrn_reflns_av_R_equivalents 0.0499
_diffrn_reflns_av_sigmaI/netI 0.0608
_diffrn_reflns_limit_h_max 15
_diffrn_reflns_limit_h_min -15
_diffrn_reflns_limit_k_max 17
_diffrn_reflns_limit_k_min -17
_diffrn_reflns_limit_l_max 17
_diffrn_reflns_limit_l_min -17
_diffrn_reflns_number 26158
_diffrn_reflns_theta_full 26.85
_diffrn_reflns_theta_max 26.85
_diffrn_reflns_theta_min 2.52
_diffrn_standards_number 0
_exptl_absorpt_coefficient_mu 0.667
_exptl_absorpt_correction_T_max 0.94
_exptl_absorpt_correction_T_min 0.88
_exptl_absorpt_correction_type multi-scan
_exptl_absorpt_process_details 'SADABS v2004/1 Bruker AXS Madison WI USA'
_exptl_crystal_colour 'dark orange'
_exptl_crystal_density_diffrn 1.503
_exptl_crystal_density_method 'not measured'
_exptl_crystal_description block
_exptl_crystal_F_000 1372
_exptl_crystal_size_max 0.10
_exptl_crystal_size_mid 0.07
_exptl_crystal_size_min 0.02
_refine_diff_density_max 0.645
_refine_diff_density_min -0.663
_refine_diff_density_rms 0.076
_refine_ls_extinction_method none
_refine_ls_goodness_of_fit_ref 1.007
_refine_ls_hydrogen_treatment mixed
_refine_ls_matrix_type full
_refine_ls_number_parameters 807
_refine_ls_number_reflns 9670
_refine_ls_number_restraints 75
_refine_ls_restrained_S_all 1.034
_refine_ls_R_factor_all 0.0981
_refine_ls_R_factor_gt 0.0555
_refine_ls_shift/su_max 0.001
_refine_ls_shift/su_mean 0.000
_refine_ls_structure_factor_coef Fsqd
_refine_ls_weighting_details 'calc w=1/[\s^2^(Fo^2^)+(0.0984P)^2^+1.1922P] where P=(Fo^2^+2Fc^2^)/3'
_refine_ls_weighting_scheme calc
_refine_ls_wR_factor_gt 0.1463
_refine_ls_wR_factor_ref 0.1729
_reflns_number_gt 6108
_reflns_number_total 9670
_reflns_threshold_expression I>2\s(I)
_cod_data_source_file ic801973x_si_002.cif
_cod_data_source_block jsc363
_cod_original_formula_sum 'C26.50 H27 Cl Fe N6 O9'
_cod_database_code 4301574

loop_
_symmetry_equiv_pos_as_xyz
'x, y, z'
'-x, -y, -z'

loop_
_atom_site_label
_atom_site_type_symbol
_atom_site_fract_x
_atom_site_fract_y
_atom_site_fract_z
_atom_site_U_iso_or_equiv
_atom_site_adp_type
_atom_site_occupancy
_atom_site_symmetry_multiplicity
_atom_site_calc_flag
_atom_site_refinement_flags
_atom_site_disorder_assembly
_atom_site_disorder_group
Fe1 Fe 0.11049(5) 0.38269(4) 0.80391(4) 0.0324(2) Uani 1 1 d . . .
O1 O 0.0753(2) 0.3748(2) 0.6757(2) 0.0350(8) Uani 1 1 d . . .
C1 C 0.1931(4) 0.4116(4) 1.0105(3) 0.0450(13) Uani 1 1 d . . .
H1A H 0.2152 0.3522 1.0045 0.054 Uiso 1 1 calc R . .
N1 N 0.1385(3) 0.4450(3) 0.9378(3) 0.0396(10) Uani 1 1 d . . .
O2 O 0.0339(3) 0.2992(2) 0.5138(2) 0.0421(8) Uani 1 1 d . . .
C2 C 0.2172(4) 0.4601(4) 1.0918(4) 0.0520(14) Uani 1 1 d . . .
H2A H 0.2561 0.4352 1.1409 0.062 Uiso 1 1 calc R . .
N2 N 0.0473(3) 0.5589(3) 0.8772(3) 0.0411(11) Uani 1 1 d . . .
H2N H 0.027(4) 0.611(4) 0.878(4) 0.051(17) Uiso 1 1 d . . .
N3 N 0.0313(3) 0.5046(3) 0.7992(3) 0.0374(9) Uani 1 1 d . . .
C3 C 0.1838(5) 0.5465(4) 1.1012(4) 0.0541(15) Uani 1 1 d . . .
H3A H 0.2005 0.5813 1.1569 0.065 Uiso 1 1 calc R . .
C4 C 0.1272(4) 0.5816(4) 1.0307(4) 0.0473(13) Uani 1 1 d . . .
H4A H 0.1034 0.6405 1.0366 0.057 Uiso 1 1 calc R . .
C5 C 0.1051(4) 0.5283(3) 0.9494(3) 0.0371(11) Uani 1 1 d . . .
C6 C -0.0327(4) 0.5308(3) 0.7336(3) 0.0368(11) Uani 1 1 d . . .
H6A H -0.0670 0.5846 0.7438 0.044 Uiso 1 1 calc R . .
C7 C -0.0550(4) 0.4838(3) 0.6464(3) 0.0344(11) Uani 1 1 d . . .
C8 C -0.1341(4) 0.5156(3) 0.5832(3) 0.0387(12) Uani 1 1 d . . .
H8A H -0.1716 0.5657 0.6002 0.046 Uiso 1 1 calc R . .
C9 C -0.1574(4) 0.4756(3) 0.4984(3) 0.0419(12) Uani 1 1 d . . .
H9A H -0.2104 0.4980 0.4569 0.050 Uiso 1 1 calc R . .
C10 C -0.1032(4) 0.4016(3) 0.4726(3) 0.0371(11) Uani 1 1 d . . .
H10A H -0.1201 0.3731 0.4138 0.045 Uiso 1 1 calc R . .
C11 C -0.0256(4) 0.3703(3) 0.5323(3) 0.0353(11) Uani 1 1 d . . .
C12 C -0.0001(3) 0.4088(3) 0.6210(3) 0.0328(11) Uani 1 1 d . . .
C13 C 0.0109(5) 0.2523(4) 0.4272(4) 0.0609(17) Uani 1 1 d . . .
H13A H -0.0626 0.2302 0.4154 0.091 Uiso 1 1 calc R . .
H13B H 0.0566 0.2019 0.4238 0.091 Uiso 1 1 calc R . .
H13C H 0.0231 0.2925 0.3830 0.091 Uiso 1 1 calc R . .
O3 O 0.0042(2) 0.3012(2) 0.8218(2) 0.0375(8) Uani 1 1 d . . .
O4 O -0.1815(3) 0.2424(2) 0.8465(2) 0.0450(9) Uani 1 1 d . . .
N4 N 0.2666(3) 0.4346(3) 0.8005(3) 0.0349(9) Uani 1 1 d . . .
N5 N 0.3177(3) 0.2985(3) 0.8428(3) 0.0432(11) Uani 1 1 d . . .
H5N H 0.362(4) 0.263(4) 0.861(4) 0.050(17) Uiso 1 1 d . . .
N6 N 0.2126(3) 0.2773(3) 0.8368(3) 0.0352(9) Uani 1 1 d . . .
C14 C 0.2916(4) 0.5194(3) 0.7853(3) 0.0440(12) Uani 1 1 d . . .
H14A H 0.2360 0.5568 0.7672 0.053 Uiso 1 1 calc R . .
C15 C 0.3910(4) 0.5531(4) 0.7947(4) 0.0521(14) Uani 1 1 d . . .
H15A H 0.4051 0.6127 0.7835 0.063 Uiso 1 1 calc R . .
C16 C 0.4731(4) 0.4980(4) 0.8214(4) 0.0536(15) Uani 1 1 d . . .
H16A H 0.5439 0.5200 0.8281 0.064 Uiso 1 1 calc R . .
C17 C 0.4511(4) 0.4122(4) 0.8379(4) 0.0498(14) Uani 1 1 d . . .
H17A H 0.5059 0.3740 0.8563 0.060 Uiso 1 1 calc R . .
C18 C 0.3461(4) 0.3826(3) 0.8270(3) 0.0385(12) Uani 1 1 d . . .
C19 C 0.1880(4) 0.1978(3) 0.8566(3) 0.0397(12) Uani 1 1 d . . .
H19A H 0.2432 0.1585 0.8690 0.048 Uiso 1 1 calc R . .
C20 C 0.0842(4) 0.1659(3) 0.8608(3) 0.0393(12) Uani 1 1 d . . .
C21 C 0.0701(5) 0.0788(4) 0.8840(4) 0.0561(15) Uani 1 1 d . . .
H21A H 0.1288 0.0426 0.8939 0.067 Uiso 1 1 calc R . .
C22 C -0.0268(5) 0.0455(4) 0.8925(4) 0.0639(17) Uani 1 1 d . . .
H22A H -0.0353 -0.0142 0.9059 0.077 Uiso 1 1 calc R . .
C23 C -0.1135(5) 0.0986(4) 0.8817(4) 0.0544(15) Uani 1 1 d . . .
H23A H -0.1802 0.0759 0.8898 0.065 Uiso 1 1 calc R . .
C24 C -0.1016(4) 0.1849(3) 0.8590(3) 0.0412(12) Uani 1 1 d . . .
C25 C -0.0038(4) 0.2199(3) 0.8463(3) 0.0357(11) Uani 1 1 d . . .
C26 C -0.2781(4) 0.2170(4) 0.8727(4) 0.0543(15) Uani 1 1 d . . .
H26A H -0.3057 0.1603 0.8394 0.081 Uiso 1 1 calc R . .
H26B H -0.3287 0.2630 0.8601 0.081 Uiso 1 1 calc R . .
H26C H -0.2661 0.2104 0.9364 0.081 Uiso 1 1 calc R . .
Fe2 Fe 0.37977(5) 0.12032(4) 0.67305(4) 0.0310(2) Uani 1 1 d . . .
O5 O 0.4066(2) 0.1234(2) 0.8005(2) 0.0343(7) Uani 1 1 d . . .
O6 O 0.4573(3) 0.2027(2) 0.9612(2) 0.0446(9) Uani 1 1 d . . .
N7 N 0.3547(3) 0.0623(3) 0.5362(3) 0.0350(9) Uani 1 1 d . . .
N8 N 0.4248(3) -0.0600(3) 0.5978(3) 0.0412(11) Uani 1 1 d . . .
H8N H 0.447(4) -0.109(4) 0.594(3) 0.044(16) Uiso 1 1 d . . .
N9 N 0.4456(3) -0.0064(3) 0.6764(3) 0.0348(9) Uani 1 1 d . . .
C27 C 0.3099(4) 0.1002(3) 0.4633(3) 0.0392(12) Uani 1 1 d . . .
H27A H 0.2945 0.1613 0.4700 0.047 Uiso 1 1 calc R . .
C28 C 0.2856(4) 0.0546(4) 0.3805(3) 0.0465(13) Uani 1 1 d . . .
H28A H 0.2538 0.0833 0.3311 0.056 Uiso 1 1 calc R . .
C29 C 0.3087(4) -0.0349(4) 0.3707(4) 0.0484(13) Uani 1 1 d . . .
H29A H 0.2920 -0.0681 0.3141 0.058 Uiso 1 1 calc R . .
C30 C 0.3554(4) -0.0752(3) 0.4422(3) 0.0433(13) Uani 1 1 d . . .
H30A H 0.3722 -0.1361 0.4362 0.052 Uiso 1 1 calc R . .
C31 C 0.3778(4) -0.0237(3) 0.5251(3) 0.0364(11) Uani 1 1 d . . .
C32 C 0.5059(4) -0.0369(3) 0.7424(3) 0.0389(12) Uani 1 1 d . . .
H32A H 0.5341 -0.0936 0.7328 0.047 Uiso 1 1 calc R . .
C33 C 0.5316(3) 0.0106(3) 0.8286(3) 0.0345(11) Uani 1 1 d . . .
C34 C 0.6114(4) -0.0230(3) 0.8903(4) 0.0418(12) Uani 1 1 d . . .
H34A H 0.6457 -0.0748 0.8728 0.050 Uiso 1 1 calc R . .
C35 C 0.6394(4) 0.0181(4) 0.9744(4) 0.0472(13) Uani 1 1 d . . .
H35A H 0.6931 -0.0050 1.0147 0.057 Uiso 1 1 calc R . .
C36 C 0.5890(4) 0.0945(3) 1.0015(3) 0.0405(12) Uani 1 1 d . . .
H36A H 0.6080 0.1230 1.0601 0.049 Uiso 1 1 calc R . .
C37 C 0.5118(4) 0.1276(3) 0.9420(3) 0.0379(11) Uani 1 1 d . . .
C38 C 0.4814(3) 0.0873(3) 0.8547(3) 0.0328(11) Uani 1 1 d . . .
C39 C 0.4862(5) 0.2510(4) 1.0481(4) 0.0571(15) Uani 1 1 d . . .
H39A H 0.4675 0.2144 1.0932 0.086 Uiso 1 1 calc R . .
H39B H 0.4486 0.3064 1.0503 0.086 Uiso 1 1 calc R . .
H39C H 0.5619 0.2652 1.0598 0.086 Uiso 1 1 calc R . .
O7 O 0.4936(2) 0.1987(2) 0.6661(2) 0.0361(8) Uani 1 1 d . . .
O8 O 0.6874(2) 0.2588(2) 0.6709(2) 0.0423(8) Uani 1 1 d . . .
N10 N 0.2204(3) 0.0743(3) 0.6724(3) 0.0336(9) Uani 1 1 d . . .
N11 N 0.1799(3) 0.2086(3) 0.6221(3) 0.0415(11) Uani 1 1 d . . .
H11N H 0.146(4) 0.244(3) 0.612(3) 0.028(14) Uiso 1 1 d . . .
N12 N 0.2857(3) 0.2280(3) 0.6345(3) 0.0346(9) Uani 1 1 d . . .
C40 C 0.1894(4) -0.0068(3) 0.6947(3) 0.0403(12) Uani 1 1 d . . .
H40A H 0.2415 -0.0457 0.7170 0.048 Uiso 1 1 calc R . .
C41 C 0.0863(4) -0.0339(4) 0.6858(4) 0.0495(14) Uani 1 1 d . . .
H41A H 0.0670 -0.0907 0.7018 0.059 Uiso 1 1 calc R . .
C42 C 0.0101(4) 0.0227(4) 0.6531(4) 0.0552(15) Uani 1 1 d . . .
H42A H -0.0620 0.0044 0.6458 0.066 Uiso 1 1 calc R . .
C43 C 0.0387(4) 0.1051(4) 0.6314(4) 0.0477(13) Uani 1 1 d . . .
H43A H -0.0125 0.1453 0.6103 0.057 Uiso 1 1 calc R . .
C44 C 0.1458(4) 0.1277(3) 0.6415(3) 0.0367(11) Uani 1 1 d . . .
C45 C 0.3162(4) 0.3058(3) 0.6150(3) 0.0365(11) Uani 1 1 d . . .
H45A H 0.2635 0.3453 0.5955 0.044 Uiso 1 1 calc R . .
C46 C 0.4228(4) 0.3357(3) 0.6210(3) 0.0366(11) Uani 1 1 d . . .
C47 C 0.4444(4) 0.4235(3) 0.6014(4) 0.0471(13) Uani 1 1 d . . .
H47A H 0.3876 0.4598 0.5835 0.057 Uiso 1 1 calc R . .
C48 C 0.5445(5) 0.4572(4) 0.6074(4) 0.0529(14) Uani 1 1 d . . .
H48A H 0.5572 0.5163 0.5941 0.064 Uiso 1 1 calc R . .
C49 C 0.6288(4) 0.4037(3) 0.6335(4) 0.0469(13) Uani 1 1 d . . .
H49A H 0.6988 0.4276 0.6397 0.056 Uiso 1 1 calc R . .
C50 C 0.6108(4) 0.3169(3) 0.6500(3) 0.0369(11) Uani 1 1 d . . .
C51 C 0.5077(4) 0.2817(3) 0.6468(3) 0.0359(11) Uani 1 1 d . . .
C52 C 0.7904(4) 0.2829(4) 0.6553(4) 0.0480(13) Uani 1 1 d . . .
H52A H 0.7863 0.2977 0.5941 0.072 Uiso 1 1 calc R . .
H52B H 0.8359 0.2328 0.6648 0.072 Uiso 1 1 calc R . .
H52C H 0.8193 0.3347 0.6964 0.072 Uiso 1 1 calc R . .
Cl1 Cl 0.79097(13) 0.23410(10) 1.18227(10) 0.0603(4) Uani 1 1 d D . .
O11 O 0.7578(3) 0.2841(3) 1.1092(3) 0.0664(12) Uani 1 1 d D . .
O12 O 0.7033(4) 0.1923(3) 1.2109(3) 0.0827(14) Uani 1 1 d D . .
O13 O 0.8499(4) 0.2920(3) 1.2521(3) 0.1004(18) Uani 1 1 d D . .
O14 O 0.8569(4) 0.1651(3) 1.1541(4) 0.0976(17) Uani 1 1 d D . .
Cl2 Cl -0.30289(14) 0.70863(11) 0.70859(16) 0.0861(6) Uani 1 1 d DU . .
O21 O -0.3388(5) 0.6992(4) 0.6120(4) 0.1067(19) Uani 1 1 d DU A .
O22 O -0.3732(8) 0.6511(7) 0.7524(7) 0.094(3) Uiso 0.50 1 d PDU A 1
O23 O -0.2010(7) 0.6886(7) 0.7469(7) 0.093(3) Uiso 0.50 1 d PDU A 1
O24 O -0.3189(9) 0.7972(6) 0.7540(7) 0.082(3) Uiso 0.50 1 d PDU A 1
O22' O -0.2881(8) 0.6202(6) 0.7275(6) 0.080(3) Uiso 0.50 1 d PDU A 2
O23' O -0.1964(8) 0.7440(8) 0.6991(9) 0.119(4) Uiso 0.50 1 d PDU A 2
O24' O -0.3653(8) 0.7658(7) 0.7418(6) 0.076(3) Uiso 0.50 1 d PDU A 2
O1S O 0.4589(3) -0.2366(3) 0.5698(3) 0.0615(11) Uani 1 1 d . . .
H1S H 0.5199 -0.2550 0.5804 0.092 Uiso 1 1 calc R . .
C1S C 0.3870(6) -0.2966(5) 0.5994(5) 0.085(2) Uani 1 1 d . . .
H1S1 H 0.4182 -0.3145 0.6573 0.128 Uiso 1 1 calc R . .
H1S2 H 0.3718 -0.3494 0.5563 0.128 Uiso 1 1 calc R . .
H1S3 H 0.3217 -0.2669 0.6047 0.128 Uiso 1 1 calc R . .
O1W O -0.0236(4) 0.7331(3) 0.8999(4) 0.0656(15) Uani 0.80 1 d P B 1
O1W' O -0.0918(18) 0.7836(15) 0.8951(15) 0.071(6) Uiso 0.20 1 d P C 2

loop_
_atom_site_aniso_label
_atom_site_aniso_U_11
_atom_site_aniso_U_22
_atom_site_aniso_U_33
_atom_site_aniso_U_23
_atom_site_aniso_U_13
_atom_site_aniso_U_12
Fe1 0.0276(4) 0.0301(4) 0.0392(4) 0.0012(3) 0.0049(3) 0.0079(3)
O1 0.0298(17) 0.0348(18) 0.0392(19) 0.0020(14) 0.0007(14) 0.0136(14)
C1 0.044(3) 0.050(3) 0.042(3) 0.003(2) 0.010(2) 0.007(3)
N1 0.034(2) 0.042(3) 0.043(2) 0.0046(19) 0.0062(19) 0.0047(19)
O2 0.045(2) 0.041(2) 0.0369(19) -0.0058(15) -0.0013(15) 0.0146(16)
C2 0.048(3) 0.067(4) 0.041(3) 0.008(3) 0.007(3) 0.004(3)
N2 0.046(3) 0.031(2) 0.045(3) -0.009(2) 0.007(2) 0.009(2)
N3 0.034(2) 0.032(2) 0.046(2) -0.0021(19) 0.0092(19) 0.0020(18)
C3 0.061(4) 0.061(4) 0.041(3) -0.007(3) 0.019(3) -0.005(3)
C4 0.050(3) 0.047(3) 0.045(3) -0.009(3) 0.015(3) 0.001(3)
C5 0.032(3) 0.034(3) 0.046(3) -0.001(2) 0.013(2) 0.000(2)
C6 0.030(3) 0.029(3) 0.052(3) 0.004(2) 0.009(2) 0.007(2)
C7 0.032(3) 0.024(2) 0.048(3) 0.005(2) 0.008(2) 0.007(2)
C8 0.030(3) 0.033(3) 0.056(3) 0.008(2) 0.011(2) 0.012(2)
C9 0.028(3) 0.046(3) 0.053(3) 0.017(3) -0.001(2) 0.010(2)
C10 0.035(3) 0.033(3) 0.043(3) 0.007(2) 0.003(2) 0.002(2)
C11 0.032(3) 0.031(3) 0.044(3) 0.005(2) 0.007(2) 0.008(2)
C12 0.028(2) 0.025(2) 0.046(3) 0.007(2) 0.006(2) 0.0031(19)
C13 0.076(4) 0.054(4) 0.045(3) -0.012(3) -0.009(3) 0.023(3)
O3 0.0307(18) 0.0364(19) 0.046(2) 0.0062(15) 0.0069(15) 0.0059(14)
O4 0.0344(19) 0.049(2) 0.052(2) 0.0028(17) 0.0111(16) -0.0020(16)
N4 0.032(2) 0.033(2) 0.039(2) 0.0002(18) 0.0047(18) 0.0088(17)
N5 0.028(2) 0.043(3) 0.058(3) 0.005(2) 0.003(2) 0.012(2)
N6 0.027(2) 0.037(2) 0.041(2) 0.0009(18) 0.0048(17) 0.0079(18)
C14 0.041(3) 0.042(3) 0.050(3) 0.006(2) 0.009(2) 0.003(2)
C15 0.047(3) 0.047(3) 0.062(4) 0.002(3) 0.014(3) -0.006(3)
C16 0.033(3) 0.060(4) 0.066(4) -0.001(3) 0.008(3) -0.005(3)
C17 0.029(3) 0.058(4) 0.062(4) 0.001(3) 0.007(3) 0.006(3)
C18 0.037(3) 0.037(3) 0.042(3) -0.003(2) 0.008(2) 0.008(2)
C19 0.040(3) 0.035(3) 0.043(3) 0.004(2) 0.004(2) 0.012(2)
C20 0.039(3) 0.037(3) 0.042(3) 0.006(2) 0.004(2) 0.005(2)
C21 0.055(4) 0.046(3) 0.071(4) 0.022(3) 0.009(3) 0.010(3)
C22 0.071(4) 0.041(3) 0.084(5) 0.020(3) 0.019(4) 0.000(3)
C23 0.058(4) 0.050(4) 0.057(4) 0.010(3) 0.015(3) -0.008(3)
C24 0.043(3) 0.042(3) 0.038(3) 0.001(2) 0.006(2) -0.001(2)
C25 0.038(3) 0.036(3) 0.032(3) -0.001(2) 0.005(2) 0.002(2)
C26 0.037(3) 0.059(4) 0.069(4) -0.005(3) 0.024(3) -0.009(3)
Fe2 0.0268(4) 0.0261(4) 0.0402(4) 0.0024(3) 0.0047(3) 0.0101(3)
O5 0.0295(17) 0.0365(18) 0.0362(18) 0.0025(14) 0.0019(14) 0.0104(14)
O6 0.041(2) 0.047(2) 0.042(2) -0.0031(16) -0.0020(16) 0.0109(17)
N7 0.031(2) 0.032(2) 0.043(2) 0.0017(18) 0.0080(18) 0.0081(17)
N8 0.046(3) 0.029(2) 0.048(3) -0.002(2) 0.004(2) 0.015(2)
N9 0.033(2) 0.032(2) 0.040(2) 0.0025(18) 0.0073(18) 0.0087(17)
C27 0.038(3) 0.037(3) 0.043(3) 0.004(2) 0.007(2) 0.003(2)
C28 0.042(3) 0.057(4) 0.041(3) 0.004(3) 0.008(2) 0.009(3)
C29 0.046(3) 0.055(4) 0.044(3) -0.008(3) 0.013(3) 0.001(3)
C30 0.042(3) 0.036(3) 0.052(3) -0.005(2) 0.015(3) 0.004(2)
C31 0.028(3) 0.035(3) 0.047(3) -0.001(2) 0.009(2) 0.010(2)
C32 0.032(3) 0.030(3) 0.058(3) 0.010(2) 0.012(2) 0.007(2)
C33 0.027(2) 0.031(3) 0.048(3) 0.011(2) 0.009(2) 0.004(2)
C34 0.032(3) 0.040(3) 0.057(3) 0.017(3) 0.010(2) 0.012(2)
C35 0.031(3) 0.054(3) 0.059(4) 0.023(3) 0.003(2) 0.007(2)
C36 0.030(3) 0.046(3) 0.045(3) 0.014(2) 0.001(2) 0.003(2)
C37 0.032(3) 0.037(3) 0.045(3) 0.007(2) 0.005(2) 0.001(2)
C38 0.025(2) 0.035(3) 0.040(3) 0.009(2) 0.005(2) 0.001(2)
C39 0.065(4) 0.058(4) 0.043(3) -0.010(3) -0.001(3) 0.008(3)
O7 0.0284(17) 0.0299(18) 0.050(2) 0.0061(15) 0.0046(15) 0.0088(14)
O8 0.0302(18) 0.041(2) 0.056(2) 0.0031(16) 0.0097(16) 0.0029(15)
N10 0.029(2) 0.034(2) 0.037(2) 0.0006(17) 0.0034(17) 0.0103(17)
N11 0.026(2) 0.035(3) 0.063(3) 0.007(2) 0.003(2) 0.016(2)
N12 0.028(2) 0.033(2) 0.042(2) 0.0013(18) 0.0044(17) 0.0062(17)
C40 0.039(3) 0.036(3) 0.046(3) 0.002(2) 0.007(2) 0.007(2)
C41 0.042(3) 0.042(3) 0.064(4) 0.003(3) 0.010(3) -0.003(3)
C42 0.032(3) 0.060(4) 0.073(4) 0.002(3) 0.010(3) -0.004(3)
C43 0.030(3) 0.056(4) 0.057(3) 0.004(3) 0.007(2) 0.008(2)
C44 0.031(3) 0.040(3) 0.039(3) 0.002(2) 0.005(2) 0.007(2)
C45 0.034(3) 0.031(3) 0.047(3) 0.007(2) 0.010(2) 0.013(2)
C46 0.038(3) 0.030(3) 0.041(3) 0.002(2) 0.004(2) 0.006(2)
C47 0.051(3) 0.033(3) 0.061(4) 0.012(3) 0.014(3) 0.010(2)
C48 0.055(4) 0.038(3) 0.069(4) 0.016(3) 0.015(3) 0.006(3)
C49 0.045(3) 0.042(3) 0.055(3) 0.002(3) 0.013(3) -0.004(2)
C50 0.038(3) 0.036(3) 0.037(3) 0.002(2) 0.009(2) 0.005(2)
C51 0.038(3) 0.032(3) 0.038(3) -0.001(2) 0.009(2) 0.004(2)
C52 0.036(3) 0.052(3) 0.056(3) 0.004(3) 0.012(3) 0.000(2)
Cl1 0.0649(10) 0.0466(8) 0.0624(9) 0.0008(7) -0.0089(8) 0.0112(7)
O11 0.077(3) 0.057(3) 0.058(3) 0.009(2) -0.012(2) 0.005(2)
O12 0.089(4) 0.098(4) 0.067(3) 0.018(3) 0.022(3) 0.014(3)
O13 0.120(4) 0.085(4) 0.072(3) -0.011(3) -0.046(3) 0.004(3)
O14 0.098(4) 0.053(3) 0.148(5) 0.017(3) 0.033(4) 0.031(3)
Cl2 0.0623(10) 0.0516(10) 0.1456(19) 0.0332(11) 0.0034(11) 0.0250(8)
O21 0.114(4) 0.116(4) 0.111(4) 0.056(3) 0.043(4) 0.067(4)
O1S 0.070(3) 0.042(2) 0.074(3) 0.006(2) 0.013(2) 0.019(2)
C1S 0.107(6) 0.077(5) 0.075(5) 0.014(4) 0.023(4) -0.012(5)
O1W 0.071(4) 0.033(3) 0.097(4) -0.002(3) 0.029(3) 0.022(2)

loop_
_atom_type_symbol
_atom_type_description
_atom_type_scat_dispersion_real
_atom_type_scat_dispersion_imag
_atom_type_scat_source
C C 0.0033 0.0016 'WCROMER Program in WinGX L.Kissel & R.H.Pratt Acta Cryst A46 170 1990'
H H 0.0000 0.0000 'WCROMER Program in WinGX L.Kissel & R.H.Pratt Acta Cryst A46 170 1990'
N N 0.0061 0.0033 'WCROMER Program in WinGX L.Kissel & R.H.Pratt Acta Cryst A46 170 1990'
O O 0.0106 0.0060 'WCROMER Program in WinGX L.Kissel & R.H.Pratt Acta Cryst A46 170 1990'
Cl Cl 0.1484 0.1585 'WCROMER Program in WinGX L.Kissel & R.H.Pratt Acta Cryst A46 170 1990'
Fe Fe 0.3463 0.8444 'WCROMER Program in WinGX L.Kissel & R.H.Pratt Acta Cryst A46 170 1990'

loop_
_geom_angle_atom_site_label_1
_geom_angle_atom_site_label_2
_geom_angle_atom_site_label_3
_geom_angle
_geom_angle_site_symmetry_1
_geom_angle_site_symmetry_3
_geom_angle_publ_flag
O1 Fe1 N1 157.35(15) . . ?
O1 Fe1 N3 84.22(14) . . ?
O1 Fe1 O3 96.90(14) . . ?
O1 Fe1 N4 91.34(14) . . ?
O1 Fe1 N6 107.47(14) . . ?
N1 Fe1 N3 74.57(15) . . ?
N1 Fe1 O3 95.33(15) . . ?
N1 Fe1 N4 84.19(15) . . ?
N1 Fe1 N6 92.68(15) . . ?
N3 Fe1 O3 102.36(14) . . ?
N3 Fe1 N4 98.56(15) . . ?
N3 Fe1 N6 166.07(15) . . ?
O3 Fe1 N4 158.16(14) . . ?
O3 Fe1 N6 84.09(14) . . ?
N4 Fe1 N6 74.14(15) . . ?
Fe1 O1 C12 132.8(3) . . ?
N1 C1 C2 122.7(5) . . ?
Fe1 N1 C1 126.7(3) . . ?
Fe1 N1 C5 116.0(3) . . ?
C1 N1 C5 117.2(4) . . ?
C11 O2 C13 117.9(4) . . ?
C1 C2 C3 118.8(5) . . ?
N3 N2 C5 117.8(4) . . ?
Fe1 N3 N2 114.8(3) . . ?
Fe1 N3 C6 128.2(3) . . ?
N2 N3 C6 116.9(4) . . ?
C2 C3 C4 120.3(5) . . ?
C3 C4 C5 118.0(5) . . ?
N1 C5 N2 116.2(4) . . ?
N1 C5 C4 123.0(5) . . ?
N2 C5 C4 120.8(5) . . ?
N3 C6 C7 124.1(4) . . ?
C6 C7 C8 118.1(4) . . ?
C6 C7 C12 122.7(4) . . ?
C8 C7 C12 119.2(5) . . ?
C7 C8 C9 121.2(4) . . ?
C8 C9 C10 120.0(4) . . ?
C9 C10 C11 119.8(5) . . ?
O2 C11 C10 124.8(4) . . ?
O2 C11 C12 113.1(4) . . ?
C10 C11 C12 122.1(4) . . ?
O1 C12 C7 123.2(4) . . ?
O1 C12 C11 119.1(4) . . ?
C7 C12 C11 117.7(4) . . ?
Fe1 O3 C25 138.3(3) . . ?
C24 O4 C26 117.1(4) . . ?
Fe1 N4 C14 125.0(3) . . ?
Fe1 N4 C18 116.7(3) . . ?
C14 N4 C18 117.6(4) . . ?
N6 N5 C18 117.7(4) . . ?
Fe1 N6 N5 115.2(3) . . ?
Fe1 N6 C19 128.3(3) . . ?
N5 N6 C19 116.3(4) . . ?
N4 C14 C15 123.5(5) . . ?
C14 C15 C16 118.4(5) . . ?
C15 C16 C17 119.9(5) . . ?
C16 C17 C18 118.1(5) . . ?
N4 C18 N5 115.8(4) . . ?
N4 C18 C17 122.5(5) . . ?
N5 C18 C17 121.7(5) . . ?
N6 C19 C20 124.7(4) . . ?
C19 C20 C21 118.2(5) . . ?
C19 C20 C25 122.4(4) . . ?
C21 C20 C25 119.4(5) . . ?
C20 C21 C22 121.0(5) . . ?
C21 C22 C23 120.5(5) . . ?
C22 C23 C24 119.6(5) . . ?
O4 C24 C23 124.3(5) . . ?
O4 C24 C25 114.3(4) . . ?
C23 C24 C25 121.3(5) . . ?
O3 C25 C20 122.1(4) . . ?
O3 C25 C24 119.8(4) . . ?
C20 C25 C24 118.1(5) . . ?
O5 Fe2 N7 157.56(14) . . ?
O5 Fe2 N9 84.34(14) . . ?
O5 Fe2 O7 95.43(14) . . ?
O5 Fe2 N10 89.54(14) . . ?
O5 Fe2 N12 109.86(14) . . ?
N7 Fe2 N9 74.61(15) . . ?
N7 Fe2 O7 97.17(15) . . ?
N7 Fe2 N10 85.27(15) . . ?
N7 Fe2 N12 89.77(14) . . ?
N9 Fe2 O7 104.25(14) . . ?
N9 Fe2 N10 96.45(15) . . ?
N9 Fe2 N12 162.71(15) . . ?
O7 Fe2 N10 159.07(14) . . ?
O7 Fe2 N12 84.70(14) . . ?
N10 Fe2 N12 74.51(15) . . ?
Fe2 O5 C38 130.9(3) . . ?
C37 O6 C39 117.8(4) . . ?
Fe2 N7 C27 127.5(3) . . ?
Fe2 N7 C31 114.7(3) . . ?
C27 N7 C31 117.5(4) . . ?
N9 N8 C31 117.7(4) . . ?
Fe2 N9 N8 114.9(3) . . ?
Fe2 N9 C32 127.7(3) . . ?
N8 N9 C32 117.3(4) . . ?
N7 C27 C28 123.3(5) . . ?
C27 C28 C29 118.3(5) . . ?
C28 C29 C30 120.3(5) . . ?
C29 C30 C31 117.9(5) . . ?
N7 C31 N8 117.0(4) . . ?
N7 C31 C30 122.7(5) . . ?
N8 C31 C30 120.4(4) . . ?
N9 C32 C33 123.3(4) . . ?
C32 C33 C34 117.6(4) . . ?
C32 C33 C38 123.2(4) . . ?
C34 C33 C38 119.3(5) . . ?
C33 C34 C35 121.0(5) . . ?
C34 C35 C36 120.2(5) . . ?
C35 C36 C37 119.2(5) . . ?
O6 C37 C36 124.2(5) . . ?
O6 C37 C38 113.7(4) . . ?
C36 C37 C38 122.1(5) . . ?
O5 C38 C33 122.9(4) . . ?
O5 C38 C37 118.9(4) . . ?
C33 C38 C37 118.2(4) . . ?
Fe2 O7 C51 137.4(3) . . ?
C50 O8 C52 117.0(4) . . ?
Fe2 N10 C40 125.8(3) . . ?
Fe2 N10 C44 116.4(3) . . ?
C40 N10 C44 117.7(4) . . ?
N12 N11 C44 118.4(4) . . ?
Fe2 N12 N11 114.3(3) . . ?
Fe2 N12 C45 128.3(3) . . ?
N11 N12 C45 117.1(4) . . ?
N10 C40 C41 122.3(5) . . ?
C40 C41 C42 118.9(5) . . ?
C41 C42 C43 120.2(5) . . ?
C42 C43 C44 117.5(5) . . ?
N10 C44 N11 115.8(4) . . ?
N10 C44 C43 123.4(5) . . ?
N11 C44 C43 120.7(4) . . ?
N12 C45 C46 124.6(4) . . ?
C45 C46 C47 118.5(4) . . ?
C45 C46 C51 122.6(4) . . ?
C47 C46 C51 118.9(5) . . ?
C46 C47 C48 121.7(5) . . ?
C47 C48 C49 119.4(5) . . ?
C48 C49 C50 120.5(5) . . ?
O8 C50 C49 124.6(5) . . ?
O8 C50 C51 114.7(4) . . ?
C49 C50 C51 120.7(5) . . ?
O7 C51 C46 122.3(4) . . ?
O7 C51 C50 119.0(4) . . ?
C46 C51 C50 118.6(4) . . ?
O11 Cl1 O12 111.3(3) . . ?
O11 Cl1 O13 108.6(3) . . ?
O11 Cl1 O14 108.5(3) . . ?
O12 Cl1 O13 111.0(3) . . ?
O12 Cl1 O14 108.1(3) . . ?
O13 Cl1 O14 109.3(4) . . ?
O21 Cl2 O22 109.6(5) . . ?
O21 Cl2 O23 122.4(5) . . ?
O21 Cl2 O24 114.6(5) . . ?
O21 Cl2 O22' 102.9(5) . . ?
O21 Cl2 O23' 92.3(6) . . ?
O21 Cl2 O24' 105.6(5) . . ?
O22 Cl2 O23 103.7(6) . . ?
O22 Cl2 O24 99.6(6) . . ?
O22 Cl2 O22' 53.1(5) . . ?
O22 Cl2 O23' 150.9(7) . . ?
O22 Cl2 O24' 76.1(6) . . ?
O23 Cl2 O24 104.1(6) . . ?
O23 Cl2 O22' 63.4(6) . . ?
O23 Cl2 O23' 47.4(6) . . ?
O23 Cl2 O24' 127.5(7) . . ?
O24 Cl2 O22' 140.0(6) . . ?
O24 Cl2 O23' 87.6(7) . . ?
O24 Cl2 O24' 29.9(5) . . ?
O22' Cl2 O23' 104.6(6) . . ?
O22' Cl2 O24' 127.6(6) . . ?
O23' Cl2 O24' 116.9(7) . . ?

loop_
_geom_bond_atom_site_label_1
_geom_bond_atom_site_label_2
_geom_bond_distance
_geom_bond_site_symmetry_2
_geom_bond_publ_flag
Fe1 O1 1.936(3) . ?
Fe1 N1 2.147(4) . ?
Fe1 N3 2.135(4) . ?
Fe1 O3 1.887(3) . ?
Fe1 N4 2.153(4) . ?
Fe1 N6 2.144(4) . ?
O1 C12 1.328(5) . ?
C1 N1 1.367(6) . ?
C1 C2 1.369(7) . ?
N1 C5 1.348(6) . ?
O2 C11 1.375(5) . ?
O2 C13 1.427(6) . ?
C2 C3 1.389(8) . ?
N2 N3 1.369(5) . ?
N2 C5 1.359(6) . ?
N3 C6 1.295(6) . ?
C3 C4 1.363(8) . ?
C4 C5 1.402(7) . ?
C6 C7 1.434(7) . ?
C7 C8 1.419(6) . ?
C7 C12 1.413(6) . ?
C8 C9 1.364(7) . ?
C9 C10 1.397(7) . ?
C10 C11 1.372(6) . ?
C11 C12 1.411(7) . ?
O3 C25 1.322(6) . ?
O4 C24 1.372(6) . ?
O4 C26 1.425(6) . ?
N4 C14 1.361(6) . ?
N4 C18 1.347(6) . ?
N5 N6 1.372(6) . ?
N5 C18 1.365(7) . ?
N6 C19 1.308(6) . ?
C14 C15 1.348(7) . ?
C15 C16 1.400(8) . ?
C16 C17 1.374(8) . ?
C17 C18 1.394(7) . ?
C19 C20 1.425(7) . ?
C20 C21 1.409(7) . ?
C20 C25 1.421(7) . ?
C21 C22 1.366(8) . ?
C22 C23 1.395(8) . ?
C23 C24 1.390(7) . ?
C24 C25 1.406(7) . ?
Fe2 O5 1.926(3) . ?
Fe2 N7 2.166(4) . ?
Fe2 N9 2.119(4) . ?
Fe2 O7 1.882(3) . ?
Fe2 N10 2.152(4) . ?
Fe2 N12 2.130(4) . ?
O5 C38 1.333(5) . ?
O6 C37 1.386(6) . ?
O6 C39 1.444(6) . ?
N7 C27 1.358(6) . ?
N7 C31 1.344(6) . ?
N8 N9 1.370(6) . ?
N8 C31 1.352(6) . ?
N9 C32 1.304(6) . ?
C27 C28 1.370(7) . ?
C28 C29 1.393(7) . ?
C29 C30 1.368(7) . ?
C30 C31 1.409(7) . ?
C32 C33 1.426(7) . ?
C33 C34 1.422(6) . ?
C33 C38 1.403(6) . ?
C34 C35 1.365(7) . ?
C35 C36 1.405(7) . ?
C36 C37 1.378(7) . ?
C37 C38 1.406(7) . ?
O7 C51 1.328(5) . ?
O8 C50 1.362(6) . ?
O8 C52 1.433(6) . ?
N10 C40 1.368(6) . ?
N10 C44 1.332(6) . ?
N11 N12 1.369(6) . ?
N11 C44 1.360(6) . ?
N12 C45 1.304(6) . ?
C40 C41 1.364(7) . ?
C41 C42 1.387(8) . ?
C42 C43 1.373(8) . ?
C43 C44 1.397(7) . ?
C45 C46 1.423(7) . ?
C46 C47 1.415(7) . ?
C46 C51 1.415(6) . ?
C47 C48 1.361(8) . ?
C48 C49 1.405(7) . ?
C49 C50 1.379(7) . ?
C50 C51 1.411(7) . ?
Cl1 O11 1.426(4) . ?
Cl1 O12 1.431(5) . ?
Cl1 O13 1.416(4) . ?
Cl1 O14 1.446(5) . ?
Cl2 O21 1.470(6) . ?
Cl2 O22 1.515(9) . ?
Cl2 O23 1.406(9) . ?
Cl2 O24 1.485(9) . ?
Cl2 O22' 1.404(8) . ?
Cl2 O23' 1.496(10) . ?
Cl2 O24' 1.324(8) . ?
O1S C1S 1.433(7) . ?

loop_
_geom_hbond_atom_site_label_D
_geom_hbond_atom_site_label_H
_geom_hbond_atom_site_label_A
_geom_hbond_distance_DH
_geom_hbond_distance_HA
_geom_hbond_distance_DA
_geom_hbond_angle_DHA
_geom_hbond_site_symmetry_A
O1S H1S O21 0.84 1.98 2.815(7) 176.5 1_645
O1S H1S O24' 0.84 2.66 3.185(11) 122.2 1_645
O1S H1S Cl2 0.84 2.87 3.612(4) 148.6 1_645
N5 H5N O6 0.83(6) 2.10(6) 2.870(6) 154(5) .
N5 H5N O5 0.83(6) 2.35(6) 2.975(5) 132(5) .
N11 H11N O2 0.71(5) 2.16(5) 2.786(5) 147(5) .
N11 H11N O1 0.71(5) 2.40(5) 2.999(5) 143(5) .
N8 H8N O1S 0.80(5) 1.94(5) 2.721(6) 164(5) .
N2 H2N O1W 0.84(5) 1.99(6) 2.821(6) 170(5) .
